data_7108369
loop_
_publ_author_name
'Sheng Yang'
'Zhu Du'
'Yong Zhang'
'Qi Shen'

_publ_section_title
;
 Highly heteroselective ring-opening polymerization of racemic lactide
 initiated by bis(phenolate) divalent ytterbium complexes
;
_journal_name_full Chem.Commun.
_journal_page_first 9780
_journal_paper_doi 10.1039/c2cc34451c
_journal_volume 48
_journal_year 2012
_chemical_formula_moiety 'C18 H52 N4 Si4 Yb'
_chemical_formula_sum 'C18 H52 N4 Si4 Yb'
_chemical_formula_weight 610.04
_chemical_name_systematic
; 
 ? 
;
_space_group_IT_number 15
_symmetry_cell_setting monoclinic
_symmetry_Int_Tables_number 15
_symmetry_space_group_name_Hall '-C 2yc'
_symmetry_space_group_name_H-M 'C 1 2/c 1'
_atom_sites_solution_hydrogens geom
_atom_sites_solution_primary direct
_atom_sites_solution_secondary difmap
_audit_creation_method SHELXL-97
_cell_angle_alpha 90.00
_cell_angle_beta 102.324(8)
_cell_angle_gamma 90.00
_cell_formula_units_Z 4
_cell_length_a 8.649(3)
_cell_length_b 17.753(5)
_cell_length_c 20.315(7)
_cell_measurement_reflns_used 7147
_cell_measurement_temperature 223(2)
_cell_measurement_theta_max 27.6
_cell_measurement_theta_min 3.0
_cell_volume 3047.4(17)
_computing_cell_refinement CrystalClear
_computing_data_collection CrystalClear
_computing_data_reduction CrystalStructure
_computing_structure_refinement 'SHELXL-97 (Sheldrick, 1997)'
_computing_structure_solution 'SHELXS-97 (Sheldrick, 1990)'
_diffrn_ambient_temperature 223(2)
_diffrn_detector_area_resol_mean 14.63
_diffrn_measured_fraction_theta_full 0.995
_diffrn_measured_fraction_theta_max 0.995
_diffrn_measurement_device_type 'Rigaku Saturn'
_diffrn_measurement_method \w
_diffrn_radiation_monochromator graphite
_diffrn_radiation_source 'fine-focus sealed tube'
_diffrn_radiation_type MoK\a
_diffrn_radiation_wavelength 0.71075
_diffrn_reflns_av_R_equivalents 0.1302
_diffrn_reflns_av_sigmaI/netI 0.1660
_diffrn_reflns_limit_h_max 10
_diffrn_reflns_limit_h_min -8
_diffrn_reflns_limit_k_max 21
_diffrn_reflns_limit_k_min -21
_diffrn_reflns_limit_l_max 22
_diffrn_reflns_limit_l_min -24
_diffrn_reflns_number 7606
_diffrn_reflns_theta_full 25.50
_diffrn_reflns_theta_max 25.50
_diffrn_reflns_theta_min 3.04
_exptl_absorpt_coefficient_mu 3.236
_exptl_absorpt_correction_T_max 0.724
_exptl_absorpt_correction_T_min 0.143
_exptl_absorpt_correction_type multi-scan
_exptl_absorpt_process_details 'Jacobson, R. (1998) Private communication'
_exptl_crystal_colour purple
_exptl_crystal_density_diffrn 1.330
_exptl_crystal_density_method 'not measured'
_exptl_crystal_description prism
_exptl_crystal_F_000 1256
_exptl_crystal_size_max 0.40
_exptl_crystal_size_mid 0.15
_exptl_crystal_size_min 0.10
_refine_diff_density_max 3.747
_refine_diff_density_min -3.628
_refine_diff_density_rms 0.280
_refine_ls_extinction_method none
_refine_ls_goodness_of_fit_ref 0.940
_refine_ls_hydrogen_treatment constr
_refine_ls_matrix_type full
_refine_ls_number_parameters 132
_refine_ls_number_reflns 2825
_refine_ls_number_restraints 0
_refine_ls_restrained_S_all 0.940
_refine_ls_R_factor_all 0.1067
_refine_ls_R_factor_gt 0.0880
_refine_ls_shift/su_max 0.001
_refine_ls_shift/su_mean 0.000
_refine_ls_structure_factor_coef Fsqd
_refine_ls_weighting_details 'calc w=1/[\s^2^(Fo^2^)+(0.1039P)^2^+0.0000P] where P=(Fo^2^+2Fc^2^)/3'
_refine_ls_weighting_scheme calc
_refine_ls_wR_factor_gt 0.2037
_refine_ls_wR_factor_ref 0.2110
_reflns_number_gt 1828
_reflns_number_total 2825
_reflns_threshold_expression >2sigma(I)
_cod_data_source_file c2cc34451c-1.cif
_cod_data_source_block compound2
_cod_original_cell_volume 3047.6(16)
_cod_original_sg_symbol_H-M 'C 2/c'
_cod_database_code 7108369

loop_
_symmetry_equiv_pos_as_xyz
'x, y, z'
'-x, y, -z+1/2'
'x+1/2, y+1/2, z'
'-x+1/2, y+1/2, -z+1/2'
'-x, -y, -z'
'x, -y, z-1/2'
'-x+1/2, -y+1/2, -z'
'x+1/2, -y+1/2, z-1/2'

loop_
_atom_site_label
_atom_site_type_symbol
_atom_site_fract_x
_atom_site_fract_y
_atom_site_fract_z
_atom_site_U_iso_or_equiv
_atom_site_adp_type
_atom_site_occupancy
_atom_site_symmetry_multiplicity
_atom_site_calc_flag
_atom_site_refinement_flags
Yb1 Yb 0.5000 0.69524(4) 0.2500 0.0369(3) Uani 1 2 d S
Si1 Si 0.3045(4) 0.5775(2) 0.13167(18) 0.0405(9) Uani 1 1 d .
Si2 Si 0.6058(4) 0.6378(2) 0.09884(19) 0.0399(9) Uani 1 1 d .
N1 N 0.4699(13) 0.6288(6) 0.1484(5) 0.040(3) Uani 1 1 d .
N2 N 0.6570(13) 0.8150(6) 0.2994(6) 0.047(3) Uani 1 1 d .
C1 C 0.1977(17) 0.5930(9) 0.2028(8) 0.057(4) Uani 1 1 d .
H1A H 0.2591 0.5713 0.2440 0.085 Uiso 1 1 calc R
H1B H 0.0946 0.5691 0.1917 0.085 Uiso 1 1 calc R
H1C H 0.1847 0.6466 0.2091 0.085 Uiso 1 1 calc R
C2 C 0.336(2) 0.4718(8) 0.1294(10) 0.072(5) Uani 1 1 d .
H2A H 0.4127 0.4607 0.1023 0.109 Uiso 1 1 calc R
H2B H 0.2363 0.4473 0.1099 0.109 Uiso 1 1 calc R
H2C H 0.3746 0.4533 0.1749 0.109 Uiso 1 1 calc R
C3 C 0.1613(18) 0.6002(10) 0.0519(7) 0.063(4) Uani 1 1 d .
H3A H 0.1412 0.6540 0.0496 0.094 Uiso 1 1 calc R
H3B H 0.0629 0.5734 0.0506 0.094 Uiso 1 1 calc R
H3C H 0.2051 0.5849 0.0138 0.094 Uiso 1 1 calc R
C4 C 0.523(2) 0.6714(10) 0.0105(8) 0.069(5) Uani 1 1 d .
H4A H 0.4408 0.6372 -0.0115 0.104 Uiso 1 1 calc R
H4B H 0.6071 0.6727 -0.0145 0.104 Uiso 1 1 calc R
H4C H 0.4795 0.7215 0.0119 0.104 Uiso 1 1 calc R
C5 C 0.712(2) 0.5466(8) 0.0894(9) 0.068(5) Uani 1 1 d .
H5A H 0.7348 0.5202 0.1322 0.101 Uiso 1 1 calc R
H5B H 0.8098 0.5574 0.0753 0.101 Uiso 1 1 calc R
H5C H 0.6450 0.5153 0.0557 0.101 Uiso 1 1 calc R
C6 C 0.7662(18) 0.7066(9) 0.1347(9) 0.064(4) Uani 1 1 d .
H6A H 0.7192 0.7547 0.1420 0.096 Uiso 1 1 calc R
H6B H 0.8355 0.7132 0.1033 0.096 Uiso 1 1 calc R
H6C H 0.8268 0.6877 0.1772 0.096 Uiso 1 1 calc R
C7 C 0.588(2) 0.8819(9) 0.2578(9) 0.080(6) Uani 1 1 d .
H7A H 0.6259 0.9282 0.2821 0.096 Uiso 1 1 calc R
H7B H 0.6249 0.8818 0.2154 0.096 Uiso 1 1 calc R
C8 C 0.8314(18) 0.8139(11) 0.3043(10) 0.083(6) Uani 1 1 d .
H8A H 0.8766 0.8615 0.3224 0.125 Uiso 1 1 calc R
H8B H 0.8529 0.8063 0.2598 0.125 Uiso 1 1 calc R
H8C H 0.8781 0.7732 0.3337 0.125 Uiso 1 1 calc R
C9 C 0.6304(19) 0.8224(8) 0.3681(7) 0.054(4) Uani 1 1 d .
H9A H 0.6833 0.7816 0.3957 0.080 Uiso 1 1 calc R
H9B H 0.5178 0.8204 0.3669 0.080 Uiso 1 1 calc R
H9C H 0.6725 0.8702 0.3870 0.080 Uiso 1 1 calc R

loop_
_atom_site_aniso_label
_atom_site_aniso_U_11
_atom_site_aniso_U_22
_atom_site_aniso_U_33
_atom_site_aniso_U_23
_atom_site_aniso_U_13
_atom_site_aniso_U_12
Yb1 0.0428(5) 0.0273(5) 0.0405(5) 0.000 0.0086(4) 0.000
Si1 0.042(2) 0.035(2) 0.046(2) -0.0014(16) 0.0134(17) 0.0004(17)
Si2 0.042(2) 0.0349(19) 0.044(2) 0.0022(15) 0.0132(17) 0.0027(17)
N1 0.047(6) 0.029(6) 0.042(6) -0.004(5) 0.005(5) 0.010(5)
N2 0.042(6) 0.045(7) 0.050(7) 0.003(5) 0.004(5) -0.012(5)
C1 0.053(9) 0.061(10) 0.062(9) 0.002(8) 0.024(8) 0.009(8)
C2 0.069(10) 0.036(8) 0.126(15) -0.011(9) 0.052(11) -0.001(8)
C3 0.064(10) 0.074(12) 0.048(9) 0.007(8) 0.004(8) -0.007(9)
C4 0.069(11) 0.090(13) 0.050(9) 0.017(9) 0.015(8) 0.001(10)
C5 0.091(12) 0.041(8) 0.082(12) -0.006(8) 0.045(10) 0.028(9)
C6 0.046(9) 0.072(11) 0.077(11) -0.001(9) 0.016(8) -0.014(8)
C7 0.110(14) 0.054(9) 0.065(11) -0.005(9) -0.005(12) -0.019(10)
C8 0.044(9) 0.100(15) 0.101(15) -0.034(12) 0.006(9) -0.021(9)
C9 0.062(10) 0.041(8) 0.051(9) 0.000(6) -0.002(7) 0.001(7)

loop_
_atom_type_symbol
_atom_type_description
_atom_type_scat_dispersion_real
_atom_type_scat_dispersion_imag
_atom_type_scat_source
C C 0.0033 0.0016 'International Tables Vol C Tables 4.2.6.8 and 6.1.1.4'
H H 0.0000 0.0000 'International Tables Vol C Tables 4.2.6.8 and 6.1.1.4'
N N 0.0061 0.0033 'International Tables Vol C Tables 4.2.6.8 and 6.1.1.4'
Si Si 0.0817 0.0704 'International Tables Vol C Tables 4.2.6.8 and 6.1.1.4'
Yb Yb -0.3850 5.5486 'International Tables Vol C Tables 4.2.6.8 and 6.1.1.4'

loop_
_geom_angle_atom_site_label_1
_geom_angle_atom_site_label_2
_geom_angle_atom_site_label_3
_geom_angle
_geom_angle_site_symmetry_1
_geom_angle_site_symmetry_3
N1 Yb1 N1 119.6(5) . 2_655
N1 Yb1 N2 134.5(4) . .
N1 Yb1 N2 96.9(3) 2_655 .
N1 Yb1 N2 96.9(3) . 2_655
N1 Yb1 N2 134.5(4) 2_655 2_655
N2 Yb1 N2 70.6(5) . 2_655
N1 Yb1 C1 84.7(4) . 2_655
N1 Yb1 C1 60.9(4) 2_655 2_655
N2 Yb1 C1 91.3(4) . 2_655
N2 Yb1 C1 156.2(4) 2_655 2_655
N1 Yb1 Si1 27.3(3) . .
N1 Yb1 Si1 105.2(2) 2_655 .
N2 Yb1 Si1 157.7(3) . .
N2 Yb1 Si1 95.2(3) 2_655 .
C1 Yb1 Si1 96.7(3) 2_655 .
N1 Yb1 Si1 105.2(2) . 2_655
N1 Yb1 Si1 27.3(3) 2_655 2_655
N2 Yb1 Si1 95.2(3) . 2_655
N2 Yb1 Si1 157.7(3) 2_655 2_655
C1 Yb1 Si1 33.6(3) 2_655 2_655
Si1 Yb1 Si1 102.97(13) . 2_655
N1 Yb1 Si2 24.6(3) . .
N1 Yb1 Si2 128.3(3) 2_655 .
N2 Yb1 Si2 111.1(3) . .
N2 Yb1 Si2 96.4(3) 2_655 .
C1 Yb1 Si2 75.4(3) 2_655 .
Si1 Yb1 Si2 51.90(9) . .
Si1 Yb1 Si2 104.94(9) 2_655 .
N1 Yb1 Si2 128.3(3) . 2_655
N1 Yb1 Si2 24.6(3) 2_655 2_655
N2 Yb1 Si2 96.4(3) . 2_655
N2 Yb1 Si2 111.1(3) 2_655 2_655
C1 Yb1 Si2 85.5(3) 2_655 2_655
Si1 Yb1 Si2 104.94(9) . 2_655
Si1 Yb1 Si2 51.90(9) 2_655 2_655
Si2 Yb1 Si2 146.47(12) . 2_655
N1 Si1 C3 116.1(7) . .
N1 Si1 C1 107.6(6) . .
C3 Si1 C1 106.9(7) . .
N1 Si1 C2 115.1(6) . .
C3 Si1 C2 105.4(8) . .
C1 Si1 C2 104.9(7) . .
N1 Si1 Yb1 40.1(4) . .
C3 Si1 Yb1 128.9(6) . .
C1 Si1 Yb1 67.4(5) . .
C2 Si1 Yb1 125.5(6) . .
N1 Si2 C6 112.1(7) . .
N1 Si2 C4 115.0(7) . .
C6 Si2 C4 105.2(8) . .
N1 Si2 C5 112.9(6) . .
C6 Si2 C5 105.3(8) . .
C4 Si2 C5 105.5(8) . .
N1 Si2 Yb1 34.7(3) . .
C6 Si2 Yb1 77.4(6) . .
C4 Si2 Yb1 128.4(6) . .
C5 Si2 Yb1 123.8(5) . .
Si1 N1 Si2 126.8(6) . .
Si1 N1 Yb1 112.5(6) . .
Si2 N1 Yb1 120.7(5) . .
C9 N2 C8 107.5(12) . .
C9 N2 C7 109.9(12) . .
C8 N2 C7 108.9(14) . .
C9 N2 Yb1 105.3(8) . .
C8 N2 Yb1 116.8(9) . .
C7 N2 Yb1 108.3(8) . .
Si1 C1 H1A 109.5 . .
Si1 C1 H1B 109.5 . .
H1A C1 H1B 109.5 . .
Si1 C1 H1C 109.5 . .
H1A C1 H1C 109.5 . .
H1B C1 H1C 109.5 . .
Si1 C2 H2A 109.5 . .
Si1 C2 H2B 109.5 . .
H2A C2 H2B 109.5 . .
Si1 C2 H2C 109.5 . .
H2A C2 H2C 109.5 . .
H2B C2 H2C 109.5 . .
Si1 C3 H3A 109.5 . .
Si1 C3 H3B 109.5 . .
H3A C3 H3B 109.5 . .
Si1 C3 H3C 109.5 . .
H3A C3 H3C 109.5 . .
H3B C3 H3C 109.5 . .
Si2 C4 H4A 109.5 . .
Si2 C4 H4B 109.5 . .
H4A C4 H4B 109.5 . .
Si2 C4 H4C 109.5 . .
H4A C4 H4C 109.5 . .
H4B C4 H4C 109.5 . .
Si2 C5 H5A 109.5 . .
Si2 C5 H5B 109.5 . .
H5A C5 H5B 109.5 . .
Si2 C5 H5C 109.5 . .
H5A C5 H5C 109.5 . .
H5B C5 H5C 109.5 . .
Si2 C6 H6A 109.5 . .
Si2 C6 H6B 109.5 . .
H6A C6 H6B 109.5 . .
Si2 C6 H6C 109.5 . .
H6A C6 H6C 109.5 . .
H6B C6 H6C 109.5 . .
C7 C7 N2 112.7(13) 2_655 .
C7 C7 H7A 109.1 2_655 .
N2 C7 H7A 109.1 . .
C7 C7 H7B 109.1 2_655 .
N2 C7 H7B 109.1 . .
H7A C7 H7B 107.8 . .
N2 C8 H8A 109.5 . .
N2 C8 H8B 109.5 . .
H8A C8 H8B 109.5 . .
N2 C8 H8C 109.5 . .
H8A C8 H8C 109.5 . .
H8B C8 H8C 109.5 . .
N2 C9 H9A 109.5 . .
N2 C9 H9B 109.5 . .
H9A C9 H9B 109.5 . .
N2 C9 H9C 109.5 . .
H9A C9 H9C 109.5 . .
H9B C9 H9C 109.5 . .

loop_
_geom_bond_atom_site_label_1
_geom_bond_atom_site_label_2
_geom_bond_distance
_geom_bond_site_symmetry_2
Yb1 N1 2.344(10) .
Yb1 N1 2.344(10) 2_655
Yb1 N2 2.607(11) .
Yb1 N2 2.607(11) 2_655
Yb1 C1 3.159(16) 2_655
Yb1 Si1 3.358(4) .
Yb1 Si1 3.358(4) 2_655
Yb1 Si2 3.537(4) .
Yb1 Si2 3.537(4) 2_655
Si1 N1 1.669(12) .
Si1 C3 1.863(14) .
Si1 C1 1.894(15) .
Si1 C2 1.897(14) .
Si2 N1 1.710(12) .
Si2 C6 1.875(15) .
Si2 C4 1.881(15) .
Si2 C5 1.890(14) .
N2 C9 1.467(19) .
N2 C8 1.491(19) .
N2 C7 1.506(19) .
C1 H1A 0.9700 .
C1 H1B 0.9700 .
C1 H1C 0.9700 .
C2 H2A 0.9700 .
C2 H2B 0.9700 .
C2 H2C 0.9700 .
C3 H3A 0.9700 .
C3 H3B 0.9700 .
C3 H3C 0.9700 .
C4 H4A 0.9700 .
C4 H4B 0.9700 .
C4 H4C 0.9700 .
C5 H5A 0.9700 .
C5 H5B 0.9700 .
C5 H5C 0.9700 .
C6 H6A 0.9700 .
C6 H6B 0.9700 .
C6 H6C 0.9700 .
C7 C7 1.48(4) 2_655
C7 H7A 0.9800 .
C7 H7B 0.9800 .
C8 H8A 0.9700 .
C8 H8B 0.9700 .
C8 H8C 0.9700 .
C9 H9A 0.9700 .
C9 H9B 0.9700 .
C9 H9C 0.9700 .

loop_
_geom_torsion_atom_site_label_1
_geom_torsion_atom_site_label_2
_geom_torsion_atom_site_label_3
_geom_torsion_atom_site_label_4
_geom_torsion
_geom_torsion_site_symmetry_1
_geom_torsion_site_symmetry_4
N1 Yb1 Si1 N1 -126.1(6) 2_655 .
N2 Yb1 Si1 N1 45.9(9) . .
N2 Yb1 Si1 N1 95.0(6) 2_655 .
C1 Yb1 Si1 N1 -64.5(6) 2_655 .
Si1 Yb1 Si1 N1 -98.0(5) 2_655 .
Si2 Yb1 Si1 N1 0.9(5) . .
Si2 Yb1 Si1 N1 -151.6(5) 2_655 .
N1 Yb1 Si1 C3 -85.5(9) . .
N1 Yb1 Si1 C3 148.4(8) 2_655 .
N2 Yb1 Si1 C3 -39.6(10) . .
N2 Yb1 Si1 C3 9.5(7) 2_655 .
C1 Yb1 Si1 C3 -149.9(7) 2_655 .
Si1 Yb1 Si1 C3 176.5(7) 2_655 .
Si2 Yb1 Si1 C3 -84.5(7) . .
Si2 Yb1 Si1 C3 123.0(7) 2_655 .
N1 Yb1 Si1 C1 -179.4(8) . .
N1 Yb1 Si1 C1 54.5(6) 2_655 .
N2 Yb1 Si1 C1 -133.5(9) . .
N2 Yb1 Si1 C1 -84.5(6) 2_655 .
C1 Yb1 Si1 C1 116.1(6) 2_655 .
Si1 Yb1 Si1 C1 82.6(5) 2_655 .
Si2 Yb1 Si1 C1 -178.5(5) . .
Si2 Yb1 Si1 C1 29.0(5) 2_655 .
N1 Yb1 Si1 C2 87.9(8) . .
N1 Yb1 Si1 C2 -38.2(7) 2_655 .
N2 Yb1 Si1 C2 133.8(10) . .
N2 Yb1 Si1 C2 -177.2(7) 2_655 .
C1 Yb1 Si1 C2 23.4(7) 2_655 .
Si1 Yb1 Si1 C2 -10.1(6) 2_655 .
Si2 Yb1 Si1 C2 88.8(7) . .
Si2 Yb1 Si1 C2 -63.7(7) 2_655 .
N1 Yb1 Si2 N1 77.7(9) 2_655 .
N2 Yb1 Si2 N1 -164.4(6) . .
N2 Yb1 Si2 N1 -92.7(6) 2_655 .
C1 Yb1 Si2 N1 110.0(7) 2_655 .
Si1 Yb1 Si2 N1 -1.0(6) . .
Si1 Yb1 Si2 N1 93.9(6) 2_655 .
Si2 Yb1 Si2 N1 52.8(6) 2_655 .
N1 Yb1 Si2 C6 178.1(8) . .
N1 Yb1 Si2 C6 -104.1(6) 2_655 .
N2 Yb1 Si2 C6 13.8(6) . .
N2 Yb1 Si2 C6 85.5(6) 2_655 .
C1 Yb1 Si2 C6 -71.9(6) 2_655 .
Si1 Yb1 Si2 C6 177.1(5) . .
Si1 Yb1 Si2 C6 -88.0(5) 2_655 .
Si2 Yb1 Si2 C6 -129.1(5) 2_655 .
N1 Yb1 Si2 C4 78.6(9) . .
N1 Yb1 Si2 C4 156.3(8) 2_655 .
N2 Yb1 Si2 C4 -85.8(8) . .
N2 Yb1 Si2 C4 -14.1(8) 2_655 .
C1 Yb1 Si2 C4 -171.4(8) 2_655 .
Si1 Yb1 Si2 C4 77.6(7) . .
Si1 Yb1 Si2 C4 172.5(7) 2_655 .
Si2 Yb1 Si2 C4 131.4(7) 2_655 .
N1 Yb1 Si2 C5 -81.8(9) . .
N1 Yb1 Si2 C5 -4.0(8) 2_655 .
N2 Yb1 Si2 C5 113.9(7) . .
N2 Yb1 Si2 C5 -174.4(7) 2_655 .
C1 Yb1 Si2 C5 28.2(7) 2_655 .
Si1 Yb1 Si2 C5 -82.8(7) . .
Si1 Yb1 Si2 C5 12.1(7) 2_655 .
Si2 Yb1 Si2 C5 -29.0(7) 2_655 .
C3 Si1 N1 Si2 -57.8(10) . .
C1 Si1 N1 Si2 -177.5(7) . .
C2 Si1 N1 Si2 65.9(10) . .
Yb1 Si1 N1 Si2 -178.1(11) . .
C3 Si1 N1 Yb1 120.2(7) . .
C1 Si1 N1 Yb1 0.6(7) . .
C2 Si1 N1 Yb1 -116.0(8) . .
C6 Si2 N1 Si1 176.0(8) . .
C4 Si2 N1 Si1 55.9(10) . .
C5 Si2 N1 Si1 -65.3(10) . .
Yb1 Si2 N1 Si1 177.9(12) . .
C6 Si2 N1 Yb1 -2.0(9) . .
C4 Si2 N1 Yb1 -122.1(8) . .
C5 Si2 N1 Yb1 116.8(7) . .
N1 Yb1 N1 Si1 63.7(5) 2_655 .
N2 Yb1 N1 Si1 -157.6(5) . .
N2 Yb1 N1 Si1 -88.0(6) 2_655 .
C1 Yb1 N1 Si1 115.9(6) 2_655 .
Si1 Yb1 N1 Si1 89.0(5) 2_655 .
Si2 Yb1 N1 Si1 -178.2(10) . .
Si2 Yb1 N1 Si1 35.9(6) 2_655 .
N1 Yb1 N1 Si2 -118.1(6) 2_655 .
N2 Yb1 N1 Si2 20.6(8) . .
N2 Yb1 N1 Si2 90.2(6) 2_655 .
C1 Yb1 N1 Si2 -65.9(6) 2_655 .
Si1 Yb1 N1 Si2 178.2(10) . .
Si1 Yb1 N1 Si2 -92.8(6) 2_655 .
Si2 Yb1 N1 Si2 -145.9(4) 2_655 .
N1 Yb1 N2 C9 -176.5(7) . .
N1 Yb1 N2 C9 -31.8(9) 2_655 .
N2 Yb1 N2 C9 103.1(10) 2_655 .
C1 Yb1 N2 C9 -92.6(8) 2_655 .
Si1 Yb1 N2 C9 156.0(7) . .
Si1 Yb1 N2 C9 -59.2(8) 2_655 .
Si2 Yb1 N2 C9 -167.4(7) . .
Si2 Yb1 N2 C9 -7.0(8) 2_655 .
N1 Yb1 N2 C8 -57.3(13) . .
N1 Yb1 N2 C8 87.4(12) 2_655 .
N2 Yb1 N2 C8 -137.7(14) 2_655 .
C1 Yb1 N2 C8 26.6(12) 2_655 .
Si1 Yb1 N2 C8 -84.8(13) . .
Si1 Yb1 N2 C8 60.0(12) 2_655 .
Si2 Yb1 N2 C8 -48.2(12) . .
Si2 Yb1 N2 C8 112.2(11) 2_655 .
N1 Yb1 N2 C7 66.0(12) . .
N1 Yb1 N2 C7 -149.3(11) 2_655 .
N2 Yb1 N2 C7 -14.4(9) 2_655 .
C1 Yb1 N2 C7 149.8(11) 2_655 .
Si1 Yb1 N2 C7 38.5(15) . .
Si1 Yb1 N2 C7 -176.7(10) 2_655 .
Si2 Yb1 N2 C7 75.1(11) . .
Si2 Yb1 N2 C7 -124.6(10) 2_655 .
C9 N2 C7 C7 -70.4(19) . 2_655
C8 N2 C7 C7 172.1(17) . 2_655
Yb1 N2 C7 C7 44(2) . 2_655
